data_4069504
loop_
_publ_author_name
'Oguadinma, Paul O.'
'Schaper, Frank'

_publ_section_title
;
 Bis(2-phenylethyl)-nacnac: A Chiral Diketiminate Ligand and Its Copper
 Complexes
;
_journal_issue 14
_journal_name_full Organometallics
_journal_page_first 4089
_journal_paper_doi 10.1021/om9002279
_journal_volume 28
_journal_year 2009
_chemical_absolute_configuration syn
_chemical_compound_source 'Synthesized by the authors. See text'
_chemical_formula_moiety 'C25 H29 N3 O2'
_chemical_formula_sum 'C25 H29 N3 O2'
_chemical_formula_weight 403.51
_chemical_name_systematic
; 
 ? 
;
_space_group_IT_number 19
_symmetry_cell_setting orthorhombic
_symmetry_space_group_name_Hall 'P 2ac 2ab'
_symmetry_space_group_name_H-M 'P 21 21 21'
_atom_sites_solution_hydrogens geom
_atom_sites_solution_primary direct
_atom_sites_solution_secondary difmap
_audit_creation_method SHELXL-97
_cell_angle_alpha 90.00
_cell_angle_beta 90.00
_cell_angle_gamma 90.00
_cell_formula_units_Z 4
_cell_length_a 9.7805(3)
_cell_length_b 12.5052(4)
_cell_length_c 17.9988(6)
_cell_measurement_reflns_used 5760
_cell_measurement_temperature 150
_cell_measurement_theta_max 68.44
_cell_measurement_theta_min 4.30
_cell_volume 2201.38(12)
_computing_cell_refinement 'APEX II (Bruker, 2006)'
_computing_data_collection 'APEX II (Bruker, 2006)'
_computing_data_reduction 'SAINT (Bruker, 2004)'
_computing_molecular_graphics 'SHELXTL (Bruker, 1997)'
_computing_publication_material 'UdMX (local program)'
_computing_structure_refinement 'SHELXL97 (Sheldrick, 1997)'
_computing_structure_solution 'SHELXS97 (Sheldrick, 1997)'
_diffrn_ambient_temperature 150
_diffrn_detector_area_resol_mean 5.5
_diffrn_measured_fraction_theta_full 0.995
_diffrn_measured_fraction_theta_max 0.995
_diffrn_measurement_device_type 'Bruker Smart 6000'
_diffrn_measurement_method \w
_diffrn_radiation_monochromator 'Montel 200 optics'
_diffrn_radiation_source 'Rotating Anode'
_diffrn_radiation_type CuK\a
_diffrn_radiation_wavelength 1.54178
_diffrn_reflns_av_R_equivalents 0.032
_diffrn_reflns_av_sigmaI/netI 0.0252
_diffrn_reflns_limit_h_max 12
_diffrn_reflns_limit_h_min -11
_diffrn_reflns_limit_k_max 15
_diffrn_reflns_limit_k_min -14
_diffrn_reflns_limit_l_max 22
_diffrn_reflns_limit_l_min -22
_diffrn_reflns_number 28674
_diffrn_reflns_theta_full 72.52
_diffrn_reflns_theta_max 72.52
_diffrn_reflns_theta_min 4.30
_diffrn_standards_decay_% 0.00
_diffrn_standards_number 5
_exptl_absorpt_coefficient_mu 0.617
_exptl_absorpt_correction_T_max 0.94
_exptl_absorpt_correction_T_min 0.85
_exptl_absorpt_correction_type multi-scan
_exptl_absorpt_process_details 'Sadabs (Sheldrick,2004)'
_exptl_crystal_colour Colorless
_exptl_crystal_density_diffrn 1.218
_exptl_crystal_density_method 'not measured'
_exptl_crystal_description block
_exptl_crystal_F_000 864
_exptl_crystal_size_max 0.20
_exptl_crystal_size_mid 0.10
_exptl_crystal_size_min 0.10
_refine_diff_density_max 0.360
_refine_diff_density_min -0.411
_refine_diff_density_rms 0.036
_refine_ls_extinction_coef 0.0025(4)
_refine_ls_extinction_expression Fc^*^=kFc[1+0.001xFc^2^\l^3^/sin(2\q)]^-1/4^
_refine_ls_extinction_method SHELXL
_refine_ls_goodness_of_fit_ref 1.045
_refine_ls_hydrogen_treatment constr
_refine_ls_matrix_type full
_refine_ls_number_parameters 276
_refine_ls_number_reflns 2474
_refine_ls_number_restraints 0
_refine_ls_restrained_S_all 1.045
_refine_ls_R_factor_all 0.0438
_refine_ls_R_factor_gt 0.0373
_refine_ls_shift/su_max 0.001
_refine_ls_shift/su_mean 0.000
_refine_ls_structure_factor_coef Fsqd
_refine_ls_weighting_details 'calc w=1/[\s^2^(Fo^2^)+(0.0672P)^2^+0.2179P] where P=(Fo^2^+2Fc^2^)/3'
_refine_ls_weighting_scheme calc
_refine_ls_wR_factor_gt 0.0996
_refine_ls_wR_factor_ref 0.1036
_reflns_number_gt 2205
_reflns_number_total 2474
_reflns_threshold_expression I>2\s(I)
_cod_data_source_file om9002279_si_002.cif
_cod_data_source_block paul14
_cod_depositor_comments
;
The following automatic conversions were performed:

'_symmetry_cell_setting' value 'Orthorhombic' changed to
'orthorhombic' according to
/home/saulius/struct/CIF-dictionaries/cif_core.dic dictionary named
'cif_core.dic' version 2.4.2 from 2011-04-26.

'_geom_bond_publ_flag'
value 'Y' changed to 'y' according to
/home/saulius/struct/CIF-dictionaries/cif_core.dic dictionary named
'cif_core.dic' version 2.4.2 from 2011-04-26 (32
times).

'_geom_angle_publ_flag' value 'Y' changed to 'y' according
to /home/saulius/struct/CIF-dictionaries/cif_core.dic dictionary
named 'cif_core.dic' version 2.4.2 from 2011-04-26 (44
times).

'_geom_torsion_publ_flag' value 'Y' changed to 'y' according
to /home/saulius/struct/CIF-dictionaries/cif_core.dic dictionary
named 'cif_core.dic' version 2.4.2 from 2011-04-26 (57 times).

Automatic conversion script
Id: cif_fix_values 1715 2011-07-08 13:25:40Z adriana 
;
_cod_original_sg_symbol_H-M P212121
_cod_database_code 4069504

loop_
_symmetry_equiv_pos_as_xyz
'x, y, z'
'-x+1/2, -y, z+1/2'
'x+1/2, -y+1/2, -z'
'-x, y+1/2, -z+1/2'

loop_
_atom_site_label
_atom_site_type_symbol
_atom_site_fract_x
_atom_site_fract_y
_atom_site_fract_z
_atom_site_U_iso_or_equiv
_atom_site_adp_type
_atom_site_occupancy
_atom_site_symmetry_multiplicity
_atom_site_calc_flag
_atom_site_refinement_flags
O1 O 0.08118(17) 0.77195(14) 1.03142(10) 0.0439(5) Uani 1 1 d .
O2 O -0.20421(17) 0.48399(13) 1.02338(10) 0.0396(4) Uani 1 1 d .
N1 N 0.23239(18) 0.46839(14) 0.92416(10) 0.0270(4) Uani 1 1 d .
H1A H 0.2124 0.4828 0.8775 0.032 Uiso 1 1 calc R
N2 N 0.0531(2) 0.53721(15) 0.82542(10) 0.0304(4) Uani 1 1 d .
N3 N -0.04465(19) 0.61846(14) 1.01299(10) 0.0261(4) Uani 1 1 d .
C1 C 0.1817(2) 0.4933(2) 1.05831(12) 0.0371(6) Uani 1 1 d .
H1B H 0.2517 0.4382 1.0655 0.056 Uiso 1 1 calc R
H1C H 0.0968 0.4710 1.0827 0.056 Uiso 1 1 calc R
H1D H 0.2132 0.5608 1.0799 0.056 Uiso 1 1 calc R
C2 C 0.1559(2) 0.50838(17) 0.97598(12) 0.0256(4) Uani 1 1 d .
C3 C 0.0372(2) 0.57142(17) 0.95488(12) 0.0265(5) Uani 1 1 d .
C4 C -0.0108(2) 0.58459(18) 0.88307(13) 0.0288(5) Uani 1 1 d .
C5 C -0.1371(3) 0.6494(2) 0.86708(14) 0.0436(6) Uani 1 1 d .
H5A H -0.1261 0.6866 0.8196 0.065 Uiso 1 1 calc R
H5B H -0.1508 0.7019 0.9068 0.065 Uiso 1 1 calc R
H5C H -0.2165 0.6018 0.8645 0.065 Uiso 1 1 calc R
C6 C 0.3751(2) 0.32903(18) 0.87317(13) 0.0295(5) Uani 1 1 d .
C7 C 0.3854(3) 0.3718(2) 0.80207(14) 0.0411(6) Uani 1 1 d .
H7A H 0.3785 0.4469 0.7953 0.049 Uiso 1 1 calc R
C8 C 0.4058(3) 0.3063(3) 0.74099(15) 0.0487(7) Uani 1 1 d .
H8A H 0.4121 0.3365 0.6927 0.058 Uiso 1 1 calc R
C9 C 0.4171(2) 0.1961(2) 0.75040(15) 0.0457(7) Uani 1 1 d .
H9A H 0.4299 0.1509 0.7085 0.055 Uiso 1 1 calc R
C10 C 0.4095(3) 0.1531(2) 0.82030(16) 0.0429(6) Uani 1 1 d .
H10A H 0.4189 0.0781 0.8271 0.051 Uiso 1 1 calc R
C11 C 0.3880(2) 0.21960(19) 0.88174(14) 0.0346(5) Uani 1 1 d .
H11A H 0.3821 0.1891 0.9300 0.042 Uiso 1 1 calc R
C12 C 0.3505(2) 0.40039(19) 0.93989(12) 0.0287(5) Uani 1 1 d .
H12A H 0.3295 0.3546 0.9840 0.034 Uiso 1 1 calc R
C13 C 0.4774(2) 0.4682(2) 0.95692(16) 0.0412(6) Uani 1 1 d .
H13A H 0.4622 0.5092 1.0026 0.062 Uiso 1 1 calc R
H13B H 0.4944 0.5175 0.9156 0.062 Uiso 1 1 calc R
H13C H 0.5568 0.4213 0.9634 0.062 Uiso 1 1 calc R
C14 C 0.0564(2) 0.63507(18) 0.70512(12) 0.0295(5) Uani 1 1 d .
C15 C -0.0211(2) 0.6769(2) 0.64732(13) 0.0360(6) Uani 1 1 d .
H15A H -0.1076 0.6463 0.6361 0.043 Uiso 1 1 calc R
C16 C 0.0263(3) 0.7630(2) 0.60574(14) 0.0443(7) Uani 1 1 d .
H16A H -0.0285 0.7915 0.5669 0.053 Uiso 1 1 calc R
C17 C 0.1532(3) 0.8075(2) 0.62073(15) 0.0439(6) Uani 1 1 d .
H17A H 0.1862 0.8658 0.5920 0.053 Uiso 1 1 calc R
C18 C 0.2307(3) 0.7662(2) 0.67782(15) 0.0428(6) Uani 1 1 d .
H18A H 0.3175 0.7964 0.6886 0.051 Uiso 1 1 calc R
C19 C 0.1833(2) 0.6812(2) 0.71957(14) 0.0358(6) Uani 1 1 d .
H19A H 0.2382 0.6538 0.7588 0.043 Uiso 1 1 calc R
C20 C 0.0053(2) 0.53866(19) 0.74804(12) 0.0303(5) Uani 1 1 d .
H20A H -0.0969 0.5406 0.7484 0.036 Uiso 1 1 calc R
C21 C 0.0506(3) 0.43477(19) 0.71084(13) 0.0370(6) Uani 1 1 d .
H21A H 0.0114 0.3738 0.7375 0.056 Uiso 1 1 calc R
H21B H 0.1506 0.4300 0.7119 0.056 Uiso 1 1 calc R
H21C H 0.0190 0.4339 0.6592 0.056 Uiso 1 1 calc R
C22 C -0.0209(2) 0.71922(18) 1.04351(13) 0.0311(5) Uani 1 1 d .
C23 C -0.1416(3) 0.74867(19) 1.09126(14) 0.0369(6) Uani 1 1 d .
H23A H -0.1966 0.8056 1.0674 0.044 Uiso 1 1 calc R
H23B H -0.1111 0.7740 1.1407 0.044 Uiso 1 1 calc R
C24 C -0.2240(2) 0.64571(19) 1.09823(13) 0.0356(5) Uani 1 1 d .
H24A H -0.2158 0.6156 1.1489 0.043 Uiso 1 1 calc R
H24B H -0.3218 0.6589 1.0875 0.043 Uiso 1 1 calc R
C25 C -0.1634(2) 0.57092(19) 1.04185(12) 0.0297(5) Uani 1 1 d .

loop_
_atom_site_aniso_label
_atom_site_aniso_U_11
_atom_site_aniso_U_22
_atom_site_aniso_U_33
_atom_site_aniso_U_23
_atom_site_aniso_U_13
_atom_site_aniso_U_12
O1 0.0380(10) 0.0361(9) 0.0577(12) -0.0093(9) 0.0077(9) -0.0068(8)
O2 0.0352(9) 0.0354(9) 0.0482(10) -0.0007(8) 0.0006(8) -0.0044(7)
N1 0.0266(9) 0.0294(9) 0.0249(9) 0.0023(8) -0.0027(8) 0.0027(8)
N2 0.0333(9) 0.0369(10) 0.0210(9) 0.0010(8) 0.0017(8) 0.0044(9)
N3 0.0259(9) 0.0259(9) 0.0264(9) -0.0008(7) 0.0020(8) 0.0004(8)
C1 0.0362(12) 0.0491(15) 0.0262(12) -0.0007(10) -0.0040(10) 0.0067(11)
C2 0.0254(10) 0.0253(10) 0.0263(11) 0.0006(9) -0.0010(9) -0.0017(8)
C3 0.0266(10) 0.0274(11) 0.0253(10) -0.0008(9) 0.0034(9) 0.0023(9)
C4 0.0282(10) 0.0293(11) 0.0290(11) 0.0028(9) 0.0039(9) 0.0036(9)
C5 0.0406(13) 0.0554(16) 0.0347(13) 0.0071(12) 0.0030(11) 0.0193(13)
C6 0.0196(10) 0.0347(12) 0.0343(12) -0.0003(10) -0.0010(9) 0.0031(9)
C7 0.0420(14) 0.0446(14) 0.0366(14) 0.0052(11) 0.0042(12) 0.0171(12)
C8 0.0469(15) 0.0677(18) 0.0314(13) -0.0001(13) -0.0018(12) 0.0215(14)
C9 0.0316(12) 0.0623(17) 0.0431(15) -0.0180(14) -0.0023(13) 0.0075(12)
C10 0.0357(13) 0.0385(14) 0.0544(17) -0.0112(13) 0.0000(13) -0.0014(11)
C11 0.0312(11) 0.0341(12) 0.0387(13) -0.0007(11) 0.0009(11) -0.0027(10)
C12 0.0246(10) 0.0331(11) 0.0284(11) 0.0017(9) -0.0016(9) 0.0044(9)
C13 0.0283(12) 0.0455(14) 0.0498(15) -0.0052(12) -0.0065(11) 0.0005(11)
C14 0.0312(11) 0.0339(12) 0.0235(11) 0.0008(9) 0.0026(10) 0.0066(10)
C15 0.0310(12) 0.0498(15) 0.0271(11) 0.0029(11) -0.0030(10) 0.0092(11)
C16 0.0495(15) 0.0502(15) 0.0331(13) 0.0120(12) 0.0048(12) 0.0215(13)
C17 0.0566(16) 0.0352(13) 0.0399(14) 0.0072(11) 0.0111(13) 0.0074(12)
C18 0.0409(14) 0.0402(14) 0.0472(14) 0.0019(12) 0.0052(12) -0.0031(12)
C19 0.0344(12) 0.0403(13) 0.0327(13) 0.0024(11) -0.0047(10) 0.0007(11)
C20 0.0270(10) 0.0404(12) 0.0236(10) 0.0027(10) -0.0016(9) 0.0010(9)
C21 0.0434(13) 0.0390(13) 0.0287(12) -0.0028(10) -0.0008(11) -0.0061(11)
C22 0.0331(12) 0.0283(11) 0.0320(12) -0.0013(9) -0.0020(10) 0.0023(9)
C23 0.0365(12) 0.0371(13) 0.0373(13) -0.0065(11) 0.0032(11) 0.0064(10)
C24 0.0304(11) 0.0437(14) 0.0328(12) 0.0028(11) 0.0064(10) 0.0064(10)
C25 0.0254(10) 0.0340(12) 0.0298(11) 0.0044(10) -0.0010(9) 0.0022(9)

loop_
_atom_type_symbol
_atom_type_description
_atom_type_scat_dispersion_real
_atom_type_scat_dispersion_imag
_atom_type_scat_source
C C 0.0181 0.0000 'International Tables Vol C Tables 4.2.6.8 and 6.1.1.4'
H H 0.0000 0.0000 'International Tables Vol C Tables 4.2.6.8 and 6.1.1.4'
N N 0.0311 0.0000 'International Tables Vol C Tables 4.2.6.8 and 6.1.1.4'
O O 0.0492 0.0000 'International Tables Vol C Tables 4.2.6.8 and 6.1.1.4'

loop_
_geom_angle_atom_site_label_1
_geom_angle_atom_site_label_2
_geom_angle_atom_site_label_3
_geom_angle
_geom_angle_publ_flag
C2 N1 C12 122.76(18) y
C2 N1 H1A 118.6 ?
C12 N1 H1A 118.6 ?
C4 N2 C20 125.23(19) y
C22 N3 C25 112.00(18) y
C22 N3 C3 124.20(19) y
C25 N3 C3 123.67(19) y
C2 C1 H1B 109.5 ?
C2 C1 H1C 109.5 ?
H1B C1 H1C 109.5 ?
C2 C1 H1D 109.5 ?
H1B C1 H1D 109.5 ?
H1C C1 H1D 109.5 ?
N1 C2 C3 118.83(19) y
N1 C2 C1 124.05(19) y
C3 C2 C1 117.13(19) y
C4 C3 N3 116.13(19) y
C4 C3 C2 125.36(19) y
N3 C3 C2 118.35(18) y
N2 C4 C3 120.62(19) y
N2 C4 C5 118.0(2) y
C3 C4 C5 121.4(2) y
C4 C5 H5A 109.5 ?
C4 C5 H5B 109.5 ?
H5A C5 H5B 109.5 ?
C4 C5 H5C 109.5 ?
H5A C5 H5C 109.5 ?
H5B C5 H5C 109.5 ?
C11 C6 C7 118.5(2) y
C11 C6 C12 120.6(2) y
C7 C6 C12 120.9(2) y
C8 C7 C6 120.9(2) y
C8 C7 H7A 119.6 ?
C6 C7 H7A 119.6 ?
C7 C8 C9 120.0(3) y
C7 C8 H8A 120 ?
C9 C8 H8A 120 ?
C10 C9 C8 119.7(2) y
C10 C9 H9A 120.1 ?
C8 C9 H9A 120.1 ?
C9 C10 C11 120.0(2) y
C9 C10 H10A 120 ?
C11 C10 H10A 120 ?
C6 C11 C10 120.9(2) y
C6 C11 H11A 119.6 ?
C10 C11 H11A 119.6 ?
N1 C12 C6 108.31(17) y
N1 C12 C13 110.88(18) y
C6 C12 C13 110.84(18) y
N1 C12 H12A 108.9 ?
C6 C12 H12A 108.9 ?
C13 C12 H12A 108.9 ?
C12 C13 H13A 109.5 ?
C12 C13 H13B 109.5 ?
H13A C13 H13B 109.5 ?
C12 C13 H13C 109.5 ?
H13A C13 H13C 109.5 ?
H13B C13 H13C 109.5 ?
C15 C14 C19 118.0(2) y
C15 C14 C20 120.1(2) y
C19 C14 C20 121.9(2) y
C14 C15 C16 120.8(2) y
C14 C15 H15A 119.6 ?
C16 C15 H15A 119.6 ?
C17 C16 C15 120.3(2) y
C17 C16 H16A 119.9 ?
C15 C16 H16A 119.9 ?
C18 C17 C16 119.1(3) y
C18 C17 H17A 120.4 ?
C16 C17 H17A 120.4 ?
C17 C18 C19 120.7(3) y
C17 C18 H18A 119.7 ?
C19 C18 H18A 119.7 ?
C18 C19 C14 121.0(2) y
C18 C19 H19A 119.5 ?
C14 C19 H19A 119.5 ?
N2 C20 C14 112.82(19) y
N2 C20 C21 108.22(19) y
C14 C20 C21 110.92(18) y
N2 C20 H20A 108.3 ?
C14 C20 H20A 108.3 ?
C21 C20 H20A 108.3 ?
C20 C21 H21A 109.5 ?
C20 C21 H21B 109.5 ?
H21A C21 H21B 109.5 ?
C20 C21 H21C 109.5 ?
H21A C21 H21C 109.5 ?
H21B C21 H21C 109.5 ?
O1 C22 N3 123.8(2) y
O1 C22 C23 127.8(2) y
N3 C22 C23 108.40(19) y
C22 C23 C24 104.77(18) y
C22 C23 H23A 110.8 ?
C24 C23 H23A 110.8 ?
C22 C23 H23B 110.8 ?
C24 C23 H23B 110.8 ?
H23A C23 H23B 108.9 ?
C25 C24 C23 105.15(19) y
C25 C24 H24A 110.7 ?
C23 C24 H24A 110.7 ?
C25 C24 H24B 110.7 ?
C23 C24 H24B 110.7 ?
H24A C24 H24B 108.8 ?
O2 C25 N3 123.7(2) y
O2 C25 C24 128.1(2) y
N3 C25 C24 108.2(2) y

loop_
_geom_bond_atom_site_label_1
_geom_bond_atom_site_label_2
_geom_bond_distance
_geom_bond_publ_flag
O1 C22 1.216(3) y
O2 C25 1.205(3) y
N1 C2 1.296(3) y
N1 C12 1.462(3) y
N1 H1a 0.88 ?
N2 C4 1.348(3) y
N2 C20 1.469(3) y
N3 C22 1.394(3) y
N3 C25 1.404(3) y
N3 C3 1.442(3) y
C1 C2 1.515(3) y
C1 H1b 0.98 ?
C1 H1c 0.98 ?
C1 H1d 0.98 ?
C2 C3 1.454(3) y
C3 C4 1.385(3) y
C4 C5 1.505(3) y
C5 H5a 0.98 ?
C5 H5b 0.98 ?
C5 H5c 0.98 ?
C6 C11 1.383(3) y
C6 C7 1.391(3) y
C6 C12 1.515(3) y
C7 C8 1.386(3) y
C7 H7a 0.95 ?
C8 C9 1.392(4) y
C8 H8a 0.95 ?
C9 C10 1.370(4) y
C9 H9a 0.95 ?
C10 C11 1.399(3) y
C10 H10a 0.95 ?
C11 H11a 0.95 ?
C12 C13 1.534(3) y
C12 H12a 1 ?
C13 H13a 0.98 ?
C13 H13b 0.98 ?
C13 H13c 0.98 ?
C14 C15 1.390(3) y
C14 C19 1.394(3) y
C14 C20 1.517(3) y
C15 C16 1.391(4) y
C15 H15a 0.95 ?
C16 C17 1.386(4) y
C16 H16a 0.95 ?
C17 C18 1.378(4) y
C17 H17a 0.95 ?
C18 C19 1.381(3) y
C18 H18a 0.95 ?
C19 H19a 0.95 ?
C20 C21 1.527(3) y
C20 H20a 1 ?
C21 H21a 0.98 ?
C21 H21b 0.98 ?
C21 H21c 0.98 ?
C22 C23 1.505(3) y
C23 C24 1.524(3) y
C23 H23a 0.99 ?
C23 H23b 0.99 ?
C24 C25 1.502(3) y
C24 H24a 0.99 ?
C24 H24b 0.99 ?

loop_
_geom_torsion_atom_site_label_1
_geom_torsion_atom_site_label_2
_geom_torsion_atom_site_label_3
_geom_torsion_atom_site_label_4
_geom_torsion
_geom_torsion_publ_flag
C12 N1 C2 C3 -177.43(18) y
C12 N1 C2 C1 2.2(3) y
C22 N3 C3 C4 -95.3(3) y
C25 N3 C3 C4 80.1(3) y
C22 N3 C3 C2 89.0(3) y
C25 N3 C3 C2 -95.6(2) y
N1 C2 C3 C4 6.8(3) y
C1 C2 C3 C4 -172.9(2) y
N1 C2 C3 N3 -178.00(19) y
C1 C2 C3 N3 2.3(3) y
C20 N2 C4 C3 174.9(2) y
C20 N2 C4 C5 -3.5(3) y
N3 C3 C4 N2 -175.3(2) y
C2 C3 C4 N2 0.1(3) y
N3 C3 C4 C5 3.1(3) y
C2 C3 C4 C5 178.4(2) y
C11 C6 C7 C8 1.1(4) y
C12 C6 C7 C8 -179.0(2) y
C6 C7 C8 C9 -0.4(4) y
C7 C8 C9 C10 -0.8(4) y
C8 C9 C10 C11 1.2(4) y
C7 C6 C11 C10 -0.7(4) y
C12 C6 C11 C10 179.5(2) y
C9 C10 C11 C6 -0.5(4) y
C2 N1 C12 C6 154.2(2) y
C2 N1 C12 C13 -83.9(3) y
C11 C6 C12 N1 -128.5(2) y
C7 C6 C12 N1 51.6(3) y
C11 C6 C12 C13 109.6(2) y
C7 C6 C12 C13 -70.3(3) y
C19 C14 C15 C16 -0.6(4) y
C20 C14 C15 C16 -177.8(2) y
C14 C15 C16 C17 1.0(4) y
C15 C16 C17 C18 -0.8(4) y
C16 C17 C18 C19 0.3(4) y
C17 C18 C19 C14 0.1(4) y
C15 C14 C19 C18 0.1(4) y
C20 C14 C19 C18 177.2(2) y
C4 N2 C20 C14 87.8(3) y
C4 N2 C20 C21 -149.0(2) y
C15 C14 C20 N2 -150.4(2) y
C19 C14 C20 N2 32.5(3) y
C15 C14 C20 C21 88.0(3) y
C19 C14 C20 C21 -89.1(3) y
C25 N3 C22 O1 174.0(2) y
C3 N3 C22 O1 -10.1(3) y
C25 N3 C22 C23 -6.6(2) y
C3 N3 C22 C23 169.29(19) y
O1 C22 C23 C24 -169.3(2) y
N3 C22 C23 C24 11.4(2) y
C22 C23 C24 C25 -11.7(2) y
C22 N3 C25 O2 179.7(2) y
C3 N3 C25 O2 3.8(3) y
C22 N3 C25 C24 -1.2(2) y
C3 N3 C25 C24 -177.11(19) y
C23 C24 C25 O2 -172.7(2) y
C23 C24 C25 N3 8.2(2) y
